data_2100529
loop_
_publ_author_name
'Glidewell, Christopher'
'Low, John Nicolson'
'Skakle, Janet M.S.'
'Wardell, James L.'

_publ_section_title
;
 Isomers and polymorphs of
 (<i>E</i>,<i>E</i>)-1,4-bis(nitrophenyl)-2,3-diaza-1,3-butadienes
;
_journal_coeditor_code BM5032
_journal_issue 4
_journal_name_full 'Acta Crystallographica Section B'
_journal_page_first 666
_journal_page_last 675
_journal_paper_doi 10.1107/S010876810601439X
_journal_volume 62
_journal_year 2006
_chemical_formula_moiety 'C14 H10 N4 O4'
_chemical_formula_sum 'C14 H10 N4 O4'
_chemical_formula_weight 298.26
_chemical_name_systematic
;
(E,E)-1,4-Bis(2-nitrophenyl)-2,3-diaza-1,3-butadiene
;
_space_group_IT_number 14
_symmetry_cell_setting monoclinic
_symmetry_space_group_name_Hall '-P 2yn'
_symmetry_space_group_name_H-M 'P 1 21/n 1'
_atom_sites_solution_hydrogens geom
_atom_sites_solution_primary direct
_atom_sites_solution_secondary difmap
_cell_angle_alpha 90.00
_cell_angle_beta 105.825(3)
_cell_angle_gamma 90.00
_cell_formula_units_Z 2
_cell_length_a 7.0128(4)
_cell_length_b 7.6318(5)
_cell_length_c 12.8037(5)
_cell_measurement_reflns_used 1507
_cell_measurement_temperature 120(2)
_cell_measurement_theta_max 27.55
_cell_measurement_theta_min 3.14
_cell_volume 659.29(6)
_computing_cell_refinement 'DENZO (Otwinowski & Minor, 1997) & COLLECT'
_computing_data_collection 'COLLECT (Hooft, 1999)'
_computing_data_reduction 'DENZO & COLLECT'
_computing_molecular_graphics 'PLATON (Spek, 2003)'
_computing_publication_material 'SHELXL-97 macro PRPKAPPA (Ferguson, 1999)'
_computing_structure_refinement 'OSCAIL and SHELXL-97 (Sheldrick, 1997)'
_computing_structure_solution 'OSCAIL (McArdle, 2003) and SHELXS-97 (Sheldrick, 1997)'
_diffrn_ambient_temperature 120(2)
_diffrn_detector_area_resol_mean 9.091
_diffrn_measured_fraction_theta_full 0.991
_diffrn_measured_fraction_theta_max 0.991
_diffrn_measurement_device_type 'Bruker-Nonius 95mm CCD camera on \k goniostat'
_diffrn_measurement_method '\f & \w scans'
_diffrn_radiation_monochromator graphite
_diffrn_radiation_source 'Bruker-Nonius FR91 rotating anode'
_diffrn_radiation_type 'Mo K\a'
_diffrn_radiation_wavelength 0.71073
_diffrn_reflns_av_R_equivalents 0.0612
_diffrn_reflns_av_sigmaI/netI 0.0344
_diffrn_reflns_limit_h_max 9
_diffrn_reflns_limit_h_min -9
_diffrn_reflns_limit_k_max 9
_diffrn_reflns_limit_k_min -9
_diffrn_reflns_limit_l_max 14
_diffrn_reflns_limit_l_min -16
_diffrn_reflns_number 7854
_diffrn_reflns_theta_full 27.55
_diffrn_reflns_theta_max 27.55
_diffrn_reflns_theta_min 3.14
_diffrn_standards_decay_% 0
_exptl_absorpt_coefficient_mu 0.114
_exptl_absorpt_correction_T_max 0.991
_exptl_absorpt_correction_T_min 0.969
_exptl_absorpt_correction_type multi-scan
_exptl_absorpt_process_details 'SADABS 2.10 (Sheldrick, 2003)'
_exptl_crystal_colour yellow
_exptl_crystal_density_diffrn 1.502
_exptl_crystal_density_method 'not measured'
_exptl_crystal_description plate
_exptl_crystal_F_000 308
_exptl_crystal_size_max 0.43
_exptl_crystal_size_mid 0.30
_exptl_crystal_size_min 0.08
_refine_diff_density_max 0.198
_refine_diff_density_min -0.347
_refine_ls_extinction_method none
_refine_ls_goodness_of_fit_ref 1.038
_refine_ls_hydrogen_treatment constr
_refine_ls_matrix_type full
_refine_ls_number_parameters 100
_refine_ls_number_reflns 1507
_refine_ls_number_restraints 0
_refine_ls_restrained_S_all 1.038
_refine_ls_R_factor_all 0.0688
_refine_ls_R_factor_gt 0.0444
_refine_ls_shift/su_max 0.000
_refine_ls_shift/su_mean 0.000
_refine_ls_structure_factor_coef Fsqd
_refine_ls_weighting_details 'w=1/[\s^2^(Fo^2^)+(0.0680P)^2^+0.1014P] where P=(Fo^2^+2Fc^2^)/3'
_refine_ls_weighting_scheme calc
_refine_ls_wR_factor_gt 0.1077
_refine_ls_wR_factor_ref 0.1220
_reflns_number_gt 1095
_reflns_number_total 1507
_reflns_threshold_expression I>2\s(I)
_cod_data_source_file bm5032.cif
_cod_data_source_block III
_cod_depositor_comments
;
The following automatic conversions were performed:
'_exptl_absorpt_correction_type' value 'Multi-scan' changed to
'multi-scan' according to
'/home/saulius/struct/CIF-dictionaries/cif_core.dic' dictionary named
'cif_core.dic' version 2.4.1 from 2010-06-29.

Automatic conversion script
Id: cif_fix_enum 1527 2010-12-29 10:47:43Z saulius 

The following automatic conversions were performed:

'_exptl_absorpt_correction_type' value 'Multi-scan' changed to
'multi-scan' according to
/home/saulius/struct/CIF-dictionaries/cif_core.dic dictionary named
'cif_core.dic' version 2.4.1 from 2010-06-29.

Automatic conversion script
Id: cif_fix_values 1715 2011-07-08 13:25:40Z adriana 
;
_cod_original_sg_symbol_H-M 'P 21/n'
_cod_database_code 2100529

loop_
_symmetry_equiv_pos_as_xyz
'x, y, z'
'x+1/2, -y+1/2, z+1/2'
'-x, -y, -z'
'-x-1/2, y-1/2, -z-1/2'

loop_
_atom_site_type_symbol
_atom_site_label
_atom_site_fract_x
_atom_site_fract_y
_atom_site_fract_z
_atom_site_U_iso_or_equiv
_atom_site_adp_type
_atom_site_calc_flag
_atom_site_refinement_flags
_atom_site_occupancy
O O31 -0.09983(16) 0.27543(15) 0.68104(8) 0.0329(3) Uani d . 1
O O32 -0.34487(15) 0.11164(15) 0.59533(9) 0.0359(3) Uani d . 1
N N1 0.41253(17) 0.46167(16) 0.50700(9) 0.0250(3) Uani d . 1
N N3 -0.19378(18) 0.19608(16) 0.59948(10) 0.0254(3) Uani d . 1
C C1 0.1283(2) 0.29160(18) 0.41783(11) 0.0223(3) Uani d . 1
C C2 0.0541(2) 0.28839(19) 0.50926(11) 0.0224(3) Uani d . 1
C C3 -0.1216(2) 0.20250(19) 0.50200(11) 0.0224(3) Uani d . 1
C C4 -0.2296(2) 0.1181(2) 0.40910(12) 0.0267(4) Uani d . 1
C C5 -0.1544(2) 0.1209(2) 0.31907(12) 0.0277(4) Uani d . 1
C C6 0.0221(2) 0.20644(19) 0.32335(11) 0.0260(4) Uani d . 1
C C7 0.3159(2) 0.37952(19) 0.42187(11) 0.0236(3) Uani d . 1
H H2 0.1238 0.3444 0.5748 0.027 Uiso calc R 1
H H4 -0.3506 0.0603 0.4068 0.032 Uiso calc R 1
H H5 -0.2247 0.0636 0.2541 0.033 Uiso calc R 1
H H6 0.0713 0.2071 0.2612 0.031 Uiso calc R 1
H H7 0.3666 0.3755 0.3603 0.028 Uiso calc R 1

loop_
_atom_site_aniso_label
_atom_site_aniso_U_11
_atom_site_aniso_U_22
_atom_site_aniso_U_33
_atom_site_aniso_U_12
_atom_site_aniso_U_13
_atom_site_aniso_U_23
O31 0.0301(6) 0.0435(7) 0.0268(6) -0.0042(5) 0.0105(4) -0.0020(5)
O32 0.0262(6) 0.0419(7) 0.0445(7) -0.0069(5) 0.0182(5) 0.0003(5)
N1 0.0197(6) 0.0272(7) 0.0308(7) -0.0011(5) 0.0114(5) 0.0007(5)
N3 0.0211(7) 0.0266(7) 0.0304(6) 0.0022(5) 0.0103(5) 0.0039(5)
C1 0.0220(7) 0.0209(8) 0.0250(7) 0.0029(6) 0.0082(5) 0.0021(6)
C2 0.0223(8) 0.0218(8) 0.0237(7) 0.0013(6) 0.0071(5) 0.0002(6)
C3 0.0196(7) 0.0245(8) 0.0242(7) 0.0031(6) 0.0077(5) 0.0033(6)
C4 0.0184(7) 0.0286(8) 0.0322(8) 0.0001(6) 0.0053(6) 0.0039(6)
C5 0.0247(8) 0.0312(9) 0.0239(7) -0.0004(7) 0.0011(5) 0.0005(6)
C6 0.0277(8) 0.0286(9) 0.0229(7) 0.0027(6) 0.0087(6) 0.0023(6)
C7 0.0229(7) 0.0255(8) 0.0249(7) 0.0031(6) 0.0108(6) 0.0024(6)

loop_
_atom_type_symbol
_atom_type_description
_atom_type_scat_dispersion_real
_atom_type_scat_dispersion_imag
_atom_type_scat_source
C C 0.0033 0.0016 'International Tables Vol C Tables 4.2.6.8 and 6.1.1.4'
H H 0.0000 0.0000 'International Tables Vol C Tables 4.2.6.8 and 6.1.1.4'
N N 0.0061 0.0033 'International Tables Vol C Tables 4.2.6.8 and 6.1.1.4'
O O 0.0106 0.0060 'International Tables Vol C Tables 4.2.6.8 and 6.1.1.4'

loop_
_geom_angle_atom_site_label_1
_geom_angle_atom_site_label_2
_geom_angle_atom_site_label_3
_geom_angle_site_symmetry_3
_geom_angle
_geom_angle_publ_flag
C7 N1 N1 3_666 111.77(13) no
N1 C7 C1 . 121.09(12) no
N1 C7 H7 . 119.5 no
C1 C7 H7 . 119.5 no
C6 C1 C2 . 118.86(13) no
C6 C1 C7 . 120.36(13) no
C2 C1 C7 . 120.76(12) no
C3 C2 C1 . 118.69(13) no
C3 C2 H2 . 120.7 no
C1 C2 H2 . 120.7 no
C2 C3 C4 . 123.38(13) no
C2 C3 N3 . 117.88(13) no
C4 C3 N3 . 118.71(13) no
O32 N3 O31 . 123.38(12) no
O32 N3 C3 . 118.24(12) no
O31 N3 C3 . 118.38(12) no
C3 C4 C5 . 117.59(13) no
C3 C4 H4 . 121.2 no
C5 C4 H4 . 121.2 no
C6 C5 C4 . 120.63(14) no
C6 C5 H5 . 119.7 no
C4 C5 H5 . 119.7 no
C5 C6 C1 . 120.85(13) no
C5 C6 H6 . 119.6 no
C1 C6 H6 . 119.6 no

loop_
_geom_bond_atom_site_label_1
_geom_bond_atom_site_label_2
_geom_bond_site_symmetry_2
_geom_bond_distance
_geom_bond_publ_flag
N1 C7 . 1.2797(18) no
N1 N1 3_666 1.414(2) no
C7 C1 . 1.465(2) no
C7 H7 . 0.95 no
C1 C6 . 1.396(2) no
C1 C2 . 1.4050(19) no
C2 C3 . 1.376(2) no
C2 H2 . 0.95 no
C3 C4 . 1.383(2) no
C3 N3 . 1.4699(18) no
N3 O32 . 1.2289(16) no
N3 O31 . 1.2313(15) no
C4 C5 . 1.392(2) no
C4 H4 . 0.95 no
C5 C6 . 1.387(2) no
C5 H5 . 0.95 no
C6 H6 . 0.95 no

loop_
_geom_hbond_atom_site_label_D
_geom_hbond_atom_site_label_H
_geom_hbond_atom_site_label_A
_geom_hbond_site_symmetry_A
_geom_hbond_distance_DH
_geom_hbond_distance_HA
_geom_hbond_distance_DA
_geom_hbond_angle_DHA
_geom_hbond_publ_flag
C4 H4 O32 3_456 0.95 2.50 3.448(2) 176 y

loop_
_geom_torsion_atom_site_label_1
_geom_torsion_atom_site_label_2
_geom_torsion_atom_site_label_3
_geom_torsion_atom_site_label_4
_geom_torsion_site_symmetry_1
_geom_torsion
_geom_torsion_publ_flag
N1 N1 C7 C1 3_666 -179.28(14) no
N1 C7 C1 C6 . 178.32(14) no
N1 C7 C1 C2 . -3.0(2) no
C6 C1 C2 C3 . -0.5(2) no
C7 C1 C2 C3 . -179.26(13) no
C1 C2 C3 C4 . 0.2(2) no
C1 C2 C3 N3 . 178.21(12) no
C2 C3 N3 O32 . -176.15(12) no
C4 C3 N3 O32 . 1.9(2) no
C2 C3 N3 O31 . 3.83(19) no
C4 C3 N3 O31 . -178.09(13) no
C2 C3 C4 C5 . 0.2(2) no
N3 C3 C4 C5 . -177.78(12) no
C3 C4 C5 C6 . -0.3(2) no
C4 C5 C6 C1 . 0.0(2) no
C2 C1 C6 C5 . 0.4(2) no
C7 C1 C6 C5 . 179.16(13) no
